data_2226431
loop_
_publ_author_name
'Karimova, Gavhar'
'Ashurov, Jamshid'
'Mukhamedov, Nasir'
'Parpiev, Nusrat A.'
'Shakhidoyatov, Khusniddin M.'

_publ_section_title
;
 1,3-Dibenzyl-1,2,3,4-tetrahydroquinazoline-2,4-dione
;
_journal_coeditor_code FJ2301
_journal_issue 7
_journal_name_full 'Acta Crystallographica Section E'
_journal_page_first o1547
_journal_paper_doi 10.1107/S1600536810019938
_journal_volume 66
_journal_year 2010
_chemical_formula_iupac 'C22 H18 N2 O2'
_chemical_formula_moiety 'C22 H18 N2 O2'
_chemical_formula_sum 'C22 H18 N2 O2'
_chemical_formula_weight 342.38
_chemical_melting_point 398(2)
_chemical_name_systematic
;
1,3-Dibenzyl-1,2,3,4-tetrahydroquinazoline-2,4-dione
;
_space_group_IT_number 61
_symmetry_cell_setting orthorhombic
_symmetry_space_group_name_Hall '-P 2ac 2ab'
_symmetry_space_group_name_H-M 'P b c a'
_atom_sites_solution_hydrogens geom
_atom_sites_solution_primary direct
_atom_sites_solution_secondary difmap
_audit_creation_method SHELXL-97
_cell_angle_alpha 90.00
_cell_angle_beta 90.00
_cell_angle_gamma 90.00
_cell_formula_units_Z 16
_cell_length_a 17.8989(4)
_cell_length_b 14.0071(4)
_cell_length_c 27.7222(6)
_cell_measurement_reflns_used 2463
_cell_measurement_temperature 293(2)
_cell_measurement_theta_max 35.7902
_cell_measurement_theta_min 3.5295
_cell_volume 6950.3(3)
_computing_cell_refinement 'CrysAlis Pro (Oxford Diffraction, 2009)'
_computing_data_collection 'CrysAlis Pro (Oxford Diffraction, 2009)'
_computing_data_reduction 'CrysAlis Pro (Oxford Diffraction, 2009)'
_computing_molecular_graphics 'XP in SHELXTL (Sheldrick, 2008)'
_computing_publication_material 'SHELXL97 (Sheldrick, 2008)'
_computing_structure_refinement 'SHELXL97 (Sheldrick, 2008)'
_computing_structure_solution 'SHELXS97 (Sheldrick, 2008)'
_diffrn_ambient_temperature 293(2)
_diffrn_detector_area_resol_mean 10.2576
_diffrn_measured_fraction_theta_full 0.979
_diffrn_measured_fraction_theta_max 0.979
_diffrn_measurement_device_type 'Oxford Diffraction Xcalibur Ruby'
_diffrn_measurement_method '\w scans'
_diffrn_radiation_monochromator graphite
_diffrn_radiation_source 'Enhance (Cu) X-ray Source'
_diffrn_radiation_type CuK\a
_diffrn_radiation_wavelength 1.54184
_diffrn_reflns_av_R_equivalents 0.0295
_diffrn_reflns_av_sigmaI/netI 0.0382
_diffrn_reflns_limit_h_max 18
_diffrn_reflns_limit_h_min -22
_diffrn_reflns_limit_k_max 17
_diffrn_reflns_limit_k_min -11
_diffrn_reflns_limit_l_max 34
_diffrn_reflns_limit_l_min -31
_diffrn_reflns_number 18947
_diffrn_reflns_theta_full 75.82
_diffrn_reflns_theta_max 75.82
_diffrn_reflns_theta_min 4.03
_exptl_absorpt_coefficient_mu 0.678
_exptl_absorpt_correction_T_max 1.00000
_exptl_absorpt_correction_T_min 0.80403
_exptl_absorpt_correction_type multi-scan
_exptl_absorpt_process_details '(CrysAlis Pro; Oxford Diffraction, 2009)'
_exptl_crystal_colour colourless
_exptl_crystal_density_diffrn 1.309
_exptl_crystal_density_method 'not measured'
_exptl_crystal_description prism
_exptl_crystal_F_000 2880
_exptl_crystal_size_max 0.5
_exptl_crystal_size_mid 0.4
_exptl_crystal_size_min 0.35
_refine_diff_density_max 0.278
_refine_diff_density_min -0.140
_refine_ls_extinction_coef 0.00081(5)
_refine_ls_extinction_expression Fc^*^=kFc[1+0.001xFc^2^\l^3^/sin(2\q)]^-1/4^
_refine_ls_extinction_method 'SHELXL97 (Sheldrick, 2008)'
_refine_ls_goodness_of_fit_ref 0.898
_refine_ls_hydrogen_treatment constr
_refine_ls_matrix_type full
_refine_ls_number_parameters 470
_refine_ls_number_reflns 7088
_refine_ls_number_restraints 0
_refine_ls_restrained_S_all 0.898
_refine_ls_R_factor_all 0.0768
_refine_ls_R_factor_gt 0.0414
_refine_ls_shift/su_max 0.002
_refine_ls_shift/su_mean 0.000
_refine_ls_structure_factor_coef Fsqd
_refine_ls_weighting_details 'calc w=1/[\s^2^(Fo^2^)+(0.0587P)^2^+0.0000P] where P=(Fo^2^+2Fc^2^)/3'
_refine_ls_weighting_scheme calc
_refine_ls_wR_factor_gt 0.0997
_refine_ls_wR_factor_ref 0.1115
_reflns_number_gt 4141
_reflns_number_total 7088
_reflns_threshold_expression I>2sigma(I)
_cod_data_source_file fj2301.cif
_cod_data_source_block I
_cod_database_code 2226431
_cod_database_fobs_code 2226431

loop_
_symmetry_equiv_pos_as_xyz
'x, y, z'
'-x+1/2, -y, z+1/2'
'-x, y+1/2, -z+1/2'
'x+1/2, -y+1/2, -z'
'-x, -y, -z'
'x-1/2, y, -z-1/2'
'x, -y-1/2, z-1/2'
'-x-1/2, y-1/2, z'

loop_
_atom_site_type_symbol
_atom_site_label
_atom_site_fract_x
_atom_site_fract_y
_atom_site_fract_z
_atom_site_U_iso_or_equiv
_atom_site_adp_type
_atom_site_calc_flag
_atom_site_refinement_flags
_atom_site_occupancy
_atom_site_disorder_assembly
_atom_site_disorder_group
O O1A 0.90039(7) 0.27786(11) 0.72998(5) 0.0745(4) Uani d . 1 . .
O O2A 0.85328(8) 0.30319(11) 0.89063(5) 0.0770(4) Uani d . 1 . .
N N1A 0.77945(8) 0.27259(10) 0.75417(5) 0.0498(4) Uani d . 1 . .
N N3A 0.87693(8) 0.29234(10) 0.81052(6) 0.0531(4) Uani d . 1 . .
C C2A 0.85450(10) 0.28112(13) 0.76252(7) 0.0538(5) Uani d . 1 . .
C C4A 0.82872(11) 0.29654(13) 0.84973(7) 0.0542(5) Uani d . 1 . .
C C4AA 0.74920(10) 0.29394(11) 0.83793(6) 0.0476(4) Uani d . 1 . .
C C5A 0.69582(11) 0.30185(13) 0.87449(7) 0.0596(5) Uani d . 1 . .
H H5A 0.7113 0.3091 0.9063 0.072 Uiso calc R 1 . .
C C6A 0.62102(11) 0.29916(14) 0.86422(8) 0.0639(5) Uani d . 1 . .
H H6A 0.5859 0.3033 0.8888 0.077 Uiso calc R 1 . .
C C7A 0.59835(11) 0.29017(13) 0.81658(8) 0.0627(5) Uani d . 1 . .
H H7A 0.5476 0.2894 0.8094 0.075 Uiso calc R 1 . .
C C8A 0.64939(10) 0.28232(13) 0.77977(7) 0.0563(5) Uani d . 1 . .
H H8A 0.6332 0.2767 0.7480 0.068 Uiso calc R 1 . .
C C8AA 0.72575(9) 0.28287(11) 0.79034(6) 0.0454(4) Uani d . 1 . .
C C9A 0.75706(10) 0.24198(13) 0.70537(6) 0.0531(4) Uani d . 1 . .
H H9AA 0.7164 0.1965 0.7084 0.064 Uiso calc R 1 . .
H H9AB 0.7988 0.2089 0.6906 0.064 Uiso calc R 1 . .
C C10A 0.73253(9) 0.32101(13) 0.67192(6) 0.0480(4) Uani d . 1 . .
C C11A 0.76693(11) 0.40913(13) 0.67155(7) 0.0583(5) Uani d . 1 . .
H H11A 0.8039 0.4228 0.6941 0.070 Uiso calc R 1 . .
C C12A 0.74673(12) 0.47754(15) 0.63777(8) 0.0722(6) Uani d . 1 . .
H H12A 0.7701 0.5368 0.6377 0.087 Uiso calc R 1 . .
C C13A 0.69229(13) 0.45750(18) 0.60452(8) 0.0775(7) Uani d . 1 . .
H H13A 0.6785 0.5035 0.5820 0.093 Uiso calc R 1 . .
C C14A 0.65844(13) 0.37067(19) 0.60429(8) 0.0801(7) Uani d . 1 . .
H H14A 0.6220 0.3572 0.5814 0.096 Uiso calc R 1 . .
C C15A 0.67784(11) 0.30240(16) 0.63795(7) 0.0671(5) Uani d . 1 . .
H H15A 0.6539 0.2434 0.6378 0.081 Uiso calc R 1 . .
C C16A 0.95826(10) 0.29432(13) 0.81973(8) 0.0627(5) Uani d . 1 . .
H H16A 0.9681 0.3332 0.8480 0.075 Uiso calc R 1 . .
H H16C 0.9834 0.3235 0.7925 0.075 Uiso calc R 1 . .
C C17A 0.98951(9) 0.19523(13) 0.82771(7) 0.0530(4) Uani d . 1 . .
C C18A 1.00645(10) 0.13649(14) 0.78927(8) 0.0617(5) Uani d . 1 . .
H H18A 1.0011 0.1593 0.7579 0.074 Uiso calc R 1 . .
C C19A 1.03111(11) 0.04455(16) 0.79674(9) 0.0748(6) Uani d . 1 . .
H H19A 1.0409 0.0049 0.7706 0.090 Uiso calc R 1 . .
C C20A 1.04120(12) 0.01171(18) 0.84297(10) 0.0873(7) Uani d . 1 . .
H H20A 1.0579 -0.0503 0.8481 0.105 Uiso calc R 1 . .
C C21A 1.02667(12) 0.07020(18) 0.88159(9) 0.0853(7) Uani d . 1 . .
H H21A 1.0346 0.0482 0.9128 0.102 Uiso calc R 1 . .
C C22A 1.00042(10) 0.16140(16) 0.87410(7) 0.0684(6) Uani d . 1 . .
H H22A 0.9900 0.2005 0.9004 0.082 Uiso calc R 1 . .
O O1B 0.61180(7) 0.06448(9) 0.98324(5) 0.0633(4) Uani d . 1 . .
O O2B 0.54505(7) 0.03102(10) 0.82607(5) 0.0668(4) Uani d . 1 . .
N N1B 0.70512(7) 0.06323(10) 0.92718(5) 0.0467(3) Uani d . 1 . .
N N3B 0.57889(7) 0.04627(9) 0.90467(5) 0.0455(3) Uani d . 1 . .
C C2B 0.63124(9) 0.05873(12) 0.94108(7) 0.0480(4) Uani d . 1 . .
C C4AB 0.67396(9) 0.04264(11) 0.84349(6) 0.0444(4) Uani d . 1 . .
C C4B 0.59496(9) 0.03999(12) 0.85581(6) 0.0476(4) Uani d . 1 . .
C C5B 0.69580(10) 0.03363(12) 0.79517(6) 0.0542(5) Uani d . 1 . .
H H5B 0.6597 0.0278 0.7712 0.065 Uiso calc R 1 . .
C C6B 0.76984(11) 0.03330(13) 0.78293(7) 0.0599(5) Uani d . 1 . .
H H6B 0.7842 0.0264 0.7509 0.072 Uiso calc R 1 . .
C C7B 0.82289(10) 0.04332(13) 0.81853(7) 0.0576(5) Uani d . 1 . .
H H7B 0.8732 0.0429 0.8102 0.069 Uiso calc R 1 . .
C C8AB 0.72776(9) 0.05321(11) 0.87922(6) 0.0435(4) Uani d . 1 . .
C C8B 0.80291(9) 0.05388(12) 0.86611(7) 0.0533(4) Uani d . 1 . .
H H8B 0.8396 0.0615 0.8896 0.064 Uiso calc R 1 . .
C C9B 0.76085(10) 0.07851(12) 0.96557(6) 0.0545(5) Uani d . 1 . .
H H9B 0.7359 0.1041 0.9938 0.065 Uiso calc R 1 . .
H H9D 0.7968 0.1257 0.9547 0.065 Uiso calc R 1 . .
C C10B 0.80190(10) -0.01121(13) 0.97963(6) 0.0498(4) Uani d . 1 . .
C C11B 0.76367(11) -0.08904(13) 0.99740(7) 0.0588(5) Uani d . 1 . .
H H11B 0.7120 -0.0862 1.0005 0.071 Uiso calc R 1 . .
C C12B 0.80122(13) -0.17137(15) 1.01063(8) 0.0711(6) Uani d . 1 . .
H H12B 0.7749 -0.2229 1.0233 0.085 Uiso calc R 1 . .
C C13B 0.87748(13) -0.17699(17) 1.00508(8) 0.0769(6) Uani d . 1 . .
H H13B 0.9026 -0.2329 1.0131 0.092 Uiso calc R 1 . .
C C14B 0.91636(12) -0.09989(17) 0.98765(8) 0.0736(6) Uani d . 1 . .
H H14B 0.9679 -0.1035 0.9840 0.088 Uiso calc R 1 . .
C C15B 0.87924(10) -0.01730(15) 0.97548(7) 0.0617(5) Uani d . 1 . .
H H15B 0.9061 0.0351 0.9644 0.074 Uiso calc R 1 . .
C C16B 0.50000(9) 0.03632(12) 0.91967(7) 0.0511(4) Uani d . 1 . .
H H16B 0.4981 -0.0001 0.9494 0.061 Uiso calc R 1 . .
H H16D 0.4733 0.0004 0.8952 0.061 Uiso calc R 1 . .
C C17B 0.46085(8) 0.13002(12) 0.92738(6) 0.0458(4) Uani d . 1 . .
C C18B 0.44536(10) 0.16354(14) 0.97336(7) 0.0588(5) Uani d . 1 . .
H H18B 0.4611 0.1286 1.0000 0.071 Uiso calc R 1 . .
C C19B 0.40708(11) 0.24777(15) 0.98023(8) 0.0698(6) Uani d . 1 . .
H H19B 0.3966 0.2689 1.0113 0.084 Uiso calc R 1 . .
C C20B 0.38446(11) 0.30048(14) 0.94116(8) 0.0667(6) Uani d . 1 . .
H H20B 0.3591 0.3577 0.9456 0.080 Uiso calc R 1 . .
C C21B 0.39945(10) 0.26832(14) 0.89542(8) 0.0636(5) Uani d . 1 . .
H H21B 0.3841 0.3040 0.8689 0.076 Uiso calc R 1 . .
C C22B 0.43716(10) 0.18334(13) 0.88838(7) 0.0546(4) Uani d . 1 . .
H H22B 0.4466 0.1620 0.8572 0.066 Uiso calc R 1 . .

loop_
_atom_site_aniso_label
_atom_site_aniso_U_11
_atom_site_aniso_U_22
_atom_site_aniso_U_33
_atom_site_aniso_U_12
_atom_site_aniso_U_13
_atom_site_aniso_U_23
O1A 0.0545(8) 0.1060(12) 0.0629(9) 0.0081(8) 0.0042(7) 0.0195(8)
O2A 0.0782(10) 0.0927(11) 0.0600(8) 0.0061(8) -0.0186(8) -0.0133(8)
N1A 0.0497(8) 0.0526(8) 0.0470(8) -0.0007(7) -0.0019(7) 0.0021(7)
N3A 0.0485(8) 0.0514(9) 0.0592(9) -0.0013(7) -0.0091(7) 0.0050(7)
C2A 0.0508(10) 0.0543(11) 0.0564(11) 0.0043(8) -0.0011(9) 0.0129(9)
C4A 0.0613(11) 0.0454(10) 0.0558(11) 0.0007(9) -0.0080(10) -0.0016(9)
C4AA 0.0562(10) 0.0357(8) 0.0509(10) 0.0001(8) -0.0025(8) -0.0001(8)
C5A 0.0755(13) 0.0490(11) 0.0544(11) -0.0009(10) 0.0017(10) -0.0074(9)
C6A 0.0621(12) 0.0599(12) 0.0699(13) -0.0041(10) 0.0134(11) -0.0085(10)
C7A 0.0521(11) 0.0594(12) 0.0765(14) -0.0048(9) 0.0008(10) -0.0087(11)
C8A 0.0519(10) 0.0581(11) 0.0589(11) -0.0027(9) -0.0024(9) -0.0011(10)
C8AA 0.0496(9) 0.0364(8) 0.0501(10) -0.0015(7) 0.0003(8) 0.0025(8)
C9A 0.0567(10) 0.0526(10) 0.0500(10) 0.0017(9) -0.0012(9) -0.0030(9)
C10A 0.0447(9) 0.0556(10) 0.0436(9) 0.0055(8) 0.0024(8) -0.0033(8)
C11A 0.0571(11) 0.0617(12) 0.0561(11) 0.0052(9) -0.0041(9) -0.0008(10)
C12A 0.0811(15) 0.0588(12) 0.0766(14) 0.0096(11) 0.0074(12) 0.0109(11)
C13A 0.0798(15) 0.0928(17) 0.0599(13) 0.0336(14) 0.0013(12) 0.0178(13)
C14A 0.0747(15) 0.1002(18) 0.0653(14) 0.0219(14) -0.0215(12) -0.0031(14)
C15A 0.0579(11) 0.0750(14) 0.0684(13) 0.0040(10) -0.0115(10) -0.0061(11)
C16A 0.0493(10) 0.0628(12) 0.0758(14) -0.0107(9) -0.0113(10) 0.0083(10)
C17A 0.0356(8) 0.0619(11) 0.0616(11) -0.0065(8) -0.0052(8) 0.0112(10)
C18A 0.0470(10) 0.0761(14) 0.0621(12) -0.0012(10) 0.0051(9) 0.0156(11)
C19A 0.0567(12) 0.0811(15) 0.0867(16) 0.0119(11) 0.0168(11) 0.0081(13)
C20A 0.0631(14) 0.0857(17) 0.113(2) 0.0246(12) 0.0145(14) 0.0336(16)
C21A 0.0695(14) 0.110(2) 0.0764(16) 0.0181(14) 0.0016(12) 0.0386(15)
C22A 0.0568(12) 0.0878(15) 0.0607(12) 0.0031(11) -0.0043(10) 0.0106(12)
O1B 0.0576(8) 0.0803(9) 0.0520(8) 0.0075(7) 0.0021(6) 0.0003(7)
O2B 0.0490(7) 0.0854(10) 0.0661(8) -0.0013(7) -0.0096(7) -0.0101(7)
N1B 0.0412(7) 0.0463(8) 0.0525(8) 0.0014(6) -0.0047(6) -0.0038(7)
N3B 0.0388(7) 0.0430(8) 0.0545(9) 0.0020(6) -0.0008(6) 0.0011(7)
C2B 0.0468(9) 0.0414(9) 0.0558(11) 0.0049(8) -0.0025(8) 0.0012(8)
C4AB 0.0451(9) 0.0342(8) 0.0539(10) 0.0011(7) -0.0002(8) -0.0014(8)
C4B 0.0430(9) 0.0424(9) 0.0573(11) 0.0001(8) -0.0052(8) -0.0026(8)
C5B 0.0563(11) 0.0509(10) 0.0556(11) 0.0017(9) -0.0021(9) -0.0032(9)
C6B 0.0647(12) 0.0540(11) 0.0610(12) 0.0016(9) 0.0103(10) 0.0006(10)
C7B 0.0469(10) 0.0493(10) 0.0766(14) -0.0005(8) 0.0122(9) 0.0075(10)
C8AB 0.0410(9) 0.0329(8) 0.0567(10) -0.0001(7) -0.0021(8) 0.0006(8)
C8B 0.0426(9) 0.0503(10) 0.0670(12) -0.0011(8) -0.0036(9) 0.0051(9)
C9B 0.0515(10) 0.0515(10) 0.0605(11) 0.0012(8) -0.0098(9) -0.0124(9)
C10B 0.0493(10) 0.0514(10) 0.0486(10) 0.0019(8) -0.0101(8) -0.0098(8)
C11B 0.0569(11) 0.0610(12) 0.0584(11) 0.0023(9) -0.0048(9) -0.0066(10)
C12B 0.0818(15) 0.0609(13) 0.0704(13) 0.0033(11) -0.0094(12) 0.0060(11)
C13B 0.0835(16) 0.0728(15) 0.0745(15) 0.0234(13) -0.0169(13) 0.0020(12)
C14B 0.0555(12) 0.0895(16) 0.0759(14) 0.0186(12) -0.0117(11) 0.0002(13)
C15B 0.0499(11) 0.0696(13) 0.0654(12) 0.0003(10) -0.0100(9) -0.0030(10)
C16B 0.0393(9) 0.0478(10) 0.0662(12) -0.0032(8) 0.0020(8) 0.0087(9)
C17B 0.0338(8) 0.0465(10) 0.0570(10) -0.0023(7) 0.0011(8) 0.0081(8)
C18B 0.0556(11) 0.0633(12) 0.0574(12) 0.0069(9) 0.0038(9) 0.0122(10)
C19B 0.0674(13) 0.0741(14) 0.0679(14) 0.0142(11) 0.0075(11) -0.0061(12)
C20B 0.0549(11) 0.0543(12) 0.0908(16) 0.0124(9) 0.0031(11) -0.0005(11)
C21B 0.0558(11) 0.0586(12) 0.0764(14) 0.0083(9) -0.0088(10) 0.0154(11)
C22B 0.0502(10) 0.0575(11) 0.0561(11) 0.0037(9) -0.0032(9) 0.0078(9)

loop_
_atom_type_symbol
_atom_type_description
_atom_type_scat_dispersion_real
_atom_type_scat_dispersion_imag
_atom_type_scat_source
C C 0.0181 0.0091 'International Tables Vol C Tables 4.2.6.8 and 6.1.1.4'
H H 0.0000 0.0000 'International Tables Vol C Tables 4.2.6.8 and 6.1.1.4'
N N 0.0311 0.0180 'International Tables Vol C Tables 4.2.6.8 and 6.1.1.4'
O O 0.0492 0.0322 'International Tables Vol C Tables 4.2.6.8 and 6.1.1.4'

loop_
_geom_angle_atom_site_label_1
_geom_angle_atom_site_label_2
_geom_angle_atom_site_label_3
_geom_angle_site_symmetry_1
_geom_angle_site_symmetry_3
_geom_angle
_geom_angle_publ_flag
C2A N1A C8AA . . 123.03(15) ?
C2A N1A C9A . . 116.58(15) ?
C8AA N1A C9A . . 120.11(14) ?
C4A N3A C2A . . 124.81(15) ?
C4A N3A C16A . . 118.42(15) ?
C2A N3A C16A . . 116.68(16) ?
O1A C2A N1A . . 122.15(17) ?
O1A C2A N3A . . 120.93(17) ?
N1A C2A N3A . . 116.91(16) ?
O2A C4A N3A . . 120.45(18) ?
O2A C4A C4AA . . 124.14(18) ?
N3A C4A C4AA . . 115.41(16) ?
C8AA C4AA C5A . . 119.31(16) ?
C8AA C4AA C4A . . 120.56(16) ?
C5A C4AA C4A . . 120.13(16) ?
C6A C5A C4AA . . 121.04(18) ?
C6A C5A H5A . . 119.5 ?
C4AA C5A H5A . . 119.5 ?
C5A C6A C7A . . 119.11(19) ?
C5A C6A H6A . . 120.4 ?
C7A C6A H6A . . 120.4 ?
C8A C7A C6A . . 121.32(18) ?
C8A C7A H7A . . 119.3 ?
C6A C7A H7A . . 119.3 ?
C7A C8A C8AA . . 119.60(18) ?
C7A C8A H8A . . 120.2 ?
C8AA C8A H8A . . 120.2 ?
C4AA C8AA N1A . . 118.95(15) ?
C4AA C8AA C8A . . 119.60(17) ?
N1A C8AA C8A . . 121.45(16) ?
N1A C9A C10A . . 115.43(14) ?
N1A C9A H9AA . . 108.4 ?
C10A C9A H9AA . . 108.4 ?
N1A C9A H9AB . . 108.4 ?
C10A C9A H9AB . . 108.4 ?
H9AA C9A H9AB . . 107.5 ?
C11A C10A C15A . . 118.66(18) ?
C11A C10A C9A . . 122.06(16) ?
C15A C10A C9A . . 119.08(17) ?
C10A C11A C12A . . 120.43(19) ?
C10A C11A H11A . . 119.8 ?
C12A C11A H11A . . 119.8 ?
C13A C12A C11A . . 119.9(2) ?
C13A C12A H12A . . 120.1 ?
C11A C12A H12A . . 120.1 ?
C14A C13A C12A . . 120.2(2) ?
C14A C13A H13A . . 119.9 ?
C12A C13A H13A . . 119.9 ?
C13A C14A C15A . . 120.3(2) ?
C13A C14A H14A . . 119.8 ?
C15A C14A H14A . . 119.8 ?
C14A C15A C10A . . 120.5(2) ?
C14A C15A H15A . . 119.7 ?
C10A C15A H15A . . 119.7 ?
N3A C16A C17A . . 111.85(14) ?
N3A C16A H16A . . 109.2 ?
C17A C16A H16A . . 109.2 ?
N3A C16A H16C . . 109.2 ?
C17A C16A H16C . . 109.2 ?
H16A C16A H16C . . 107.9 ?
C18A C17A C22A . . 118.84(19) ?
C18A C17A C16A . . 121.02(17) ?
C22A C17A C16A . . 120.13(19) ?
C19A C18A C17A . . 120.79(19) ?
C19A C18A H18A . . 119.6 ?
C17A C18A H18A . . 119.6 ?
C20A C19A C18A . . 119.7(2) ?
C20A C19A H19A . . 120.1 ?
C18A C19A H19A . . 120.1 ?
C21A C20A C19A . . 120.2(2) ?
C21A C20A H20A . . 119.9 ?
C19A C20A H20A . . 119.9 ?
C20A C21A C22A . . 120.1(2) ?
C20A C21A H21A . . 120.0 ?
C22A C21A H21A . . 120.0 ?
C21A C22A C17A . . 120.4(2) ?
C21A C22A H22A . . 119.8 ?
C17A C22A H22A . . 119.8 ?
C2B N1B C8AB . . 122.66(14) ?
C2B N1B C9B . . 116.98(14) ?
C8AB N1B C9B . . 120.36(14) ?
C4B N3B C2B . . 125.30(14) ?
C4B N3B C16B . . 117.80(14) ?
C2B N3B C16B . . 116.87(14) ?
O1B C2B N1B . . 122.51(16) ?
O1B C2B N3B . . 120.76(16) ?
N1B C2B N3B . . 116.73(15) ?
C8AB C4AB C5B . . 119.85(16) ?
C8AB C4AB C4B . . 120.59(16) ?
C5B C4AB C4B . . 119.56(16) ?
O2B C4B N3B . . 120.91(15) ?
O2B C4B C4AB . . 123.68(17) ?
N3B C4B C4AB . . 115.40(15) ?
C6B C5B C4AB . . 120.52(17) ?
C6B C5B H5B . . 119.7 ?
C4AB C5B H5B . . 119.7 ?
C5B C6B C7B . . 119.34(18) ?
C5B C6B H6B . . 120.3 ?
C7B C6B H6B . . 120.3 ?
C8B C7B C6B . . 121.30(18) ?
C8B C7B H7B . . 119.4 ?
C6B C7B H7B . . 119.4 ?
C4AB C8AB C8B . . 118.93(16) ?
C4AB C8AB N1B . . 119.22(15) ?
C8B C8AB N1B . . 121.84(15) ?
C7B C8B C8AB . . 120.05(17) ?
C7B C8B H8B . . 120.0 ?
C8AB C8B H8B . . 120.0 ?
N1B C9B C10B . . 113.29(14) ?
N1B C9B H9B . . 108.9 ?
C10B C9B H9B . . 108.9 ?
N1B C9B H9D . . 108.9 ?
C10B C9B H9D . . 108.9 ?
H9B C9B H9D . . 107.7 ?
C11B C10B C15B . . 118.35(17) ?
C11B C10B C9B . . 120.66(16) ?
C15B C10B C9B . . 120.98(17) ?
C10B C11B C12B . . 120.85(19) ?
C10B C11B H11B . . 119.6 ?
C12B C11B H11B . . 119.6 ?
C13B C12B C11B . . 120.0(2) ?
C13B C12B H12B . . 120.0 ?
C11B C12B H12B . . 120.0 ?
C14B C13B C12B . . 119.8(2) ?
C14B C13B H13B . . 120.1 ?
C12B C13B H13B . . 120.1 ?
C13B C14B C15B . . 120.2(2) ?
C13B C14B H14B . . 119.9 ?
C15B C14B H14B . . 119.9 ?
C14B C15B C10B . . 120.8(2) ?
C14B C15B H15B . . 119.6 ?
C10B C15B H15B . . 119.6 ?
N3B C16B C17B . . 113.76(13) ?
N3B C16B H16B . . 108.8 ?
C17B C16B H16B . . 108.8 ?
N3B C16B H16D . . 108.8 ?
C17B C16B H16D . . 108.8 ?
H16B C16B H16D . . 107.7 ?
C22B C17B C18B . . 118.39(16) ?
C22B C17B C16B . . 120.26(16) ?
C18B C17B C16B . . 121.31(16) ?
C19B C18B C17B . . 121.10(18) ?
C19B C18B H18B . . 119.5 ?
C17B C18B H18B . . 119.5 ?
C20B C19B C18B . . 119.9(2) ?
C20B C19B H19B . . 120.0 ?
C18B C19B H19B . . 120.0 ?
C19B C20B C21B . . 119.68(18) ?
C19B C20B H20B . . 120.2 ?
C21B C20B H20B . . 120.2 ?
C20B C21B C22B . . 120.58(19) ?
C20B C21B H21B . . 119.7 ?
C22B C21B H21B . . 119.7 ?
C17B C22B C21B . . 120.34(18) ?
C17B C22B H22B . . 119.8 ?
C21B C22B H22B . . 119.8 ?

loop_
_geom_bond_atom_site_label_1
_geom_bond_atom_site_label_2
_geom_bond_site_symmetry_2
_geom_bond_distance
_geom_bond_publ_flag
O1A C2A . 1.221(2) ?
O2A C4A . 1.220(2) ?
N1A C2A . 1.368(2) ?
N1A C8AA . 1.397(2) ?
N1A C9A . 1.474(2) ?
N3A C4A . 1.389(2) ?
N3A C2A . 1.399(2) ?
N3A C16A . 1.478(2) ?
C4A C4AA . 1.461(2) ?
C4AA C8AA . 1.393(2) ?
C4AA C5A . 1.397(2) ?
C5A C6A . 1.369(3) ?
C5A H5A . 0.9300 ?
C6A C7A . 1.387(3) ?
C6A H6A . 0.9300 ?
C7A C8A . 1.374(2) ?
C7A H7A . 0.9300 ?
C8A C8AA . 1.398(2) ?
C8A H8A . 0.9300 ?
C9A C10A . 1.510(2) ?
C9A H9AA . 0.9700 ?
C9A H9AB . 0.9700 ?
C10A C11A . 1.379(2) ?
C10A C15A . 1.383(2) ?
C11A C12A . 1.388(3) ?
C11A H11A . 0.9300 ?
C12A C13A . 1.370(3) ?
C12A H12A . 0.9300 ?
C13A C14A . 1.359(3) ?
C13A H13A . 0.9300 ?
C14A C15A . 1.380(3) ?
C14A H14A . 0.9300 ?
C15A H15A . 0.9300 ?
C16A C17A . 1.513(2) ?
C16A H16A . 0.9700 ?
C16A H16C . 0.9700 ?
C17A C18A . 1.380(3) ?
C17A C22A . 1.384(3) ?
C18A C19A . 1.377(3) ?
C18A H18A . 0.9300 ?
C19A C20A . 1.374(3) ?
C19A H19A . 0.9300 ?
C20A C21A . 1.373(3) ?
C20A H20A . 0.9300 ?
C21A C22A . 1.377(3) ?
C21A H21A . 0.9300 ?
C22A H22A . 0.9300 ?
O1B C2B . 1.222(2) ?
O2B C4B . 1.2222(19) ?
N1B C2B . 1.379(2) ?
N1B C8AB . 1.397(2) ?
N1B C9B . 1.474(2) ?
N3B C4B . 1.387(2) ?
N3B C2B . 1.388(2) ?
N3B C16B . 1.479(2) ?
C4AB C8AB . 1.389(2) ?
C4AB C5B . 1.401(2) ?
C4AB C4B . 1.455(2) ?
C5B C6B . 1.368(2) ?
C5B H5B . 0.9300 ?
C6B C7B . 1.377(3) ?
C6B H6B . 0.9300 ?
C7B C8B . 1.375(2) ?
C7B H7B . 0.9300 ?
C8AB C8B . 1.393(2) ?
C8B H8B . 0.9300 ?
C9B C10B . 1.507(2) ?
C9B H9B . 0.9700 ?
C9B H9D . 0.9700 ?
C10B C11B . 1.378(2) ?
C10B C15B . 1.392(2) ?
C11B C12B . 1.384(3) ?
C11B H11B . 0.9300 ?
C12B C13B . 1.376(3) ?
C12B H12B . 0.9300 ?
C13B C14B . 1.373(3) ?
C13B H13B . 0.9300 ?
C14B C15B . 1.376(3) ?
C14B H14B . 0.9300 ?
C15B H15B . 0.9300 ?
C16B C17B . 1.503(2) ?
C16B H16B . 0.9700 ?
C16B H16D . 0.9700 ?
C17B C22B . 1.381(2) ?
C17B C18B . 1.386(2) ?
C18B C19B . 1.378(2) ?
C18B H18B . 0.9300 ?
C19B C20B . 1.372(3) ?
C19B H19B . 0.9300 ?
C20B C21B . 1.372(3) ?
C20B H20B . 0.9300 ?
C21B C22B . 1.382(2) ?
C21B H21B . 0.9300 ?
C22B H22B . 0.9300 ?

loop_
_geom_hbond_atom_site_label_D
_geom_hbond_atom_site_label_H
_geom_hbond_atom_site_label_A
_geom_hbond_site_symmetry_A
_geom_hbond_distance_DH
_geom_hbond_distance_HA
_geom_hbond_distance_DA
_geom_hbond_angle_DHA
_geom_hbond_publ_flag
C19A H19A O2b 6_657 0.93 2.70 3.419(3) 134 y
C6B H6B C11a 8_755 0.93 2.89 3.604(3) 134 y
C21B H21B C11a 6_557 0.93 2.80 3.600(3) 145 y
C19A H19A O2b 6_657 0.93 2.70 3.419(3) 134 y
C7B H7B Cg4 . 0.93 2.78 3.586(2) 146 y
C5A H5A Cg8 8_755 0.93 2.90 3.641(2) 138 y

loop_
_geom_torsion_atom_site_label_1
_geom_torsion_atom_site_label_2
_geom_torsion_atom_site_label_3
_geom_torsion_atom_site_label_4
_geom_torsion_site_symmetry_1
_geom_torsion_site_symmetry_2
_geom_torsion_site_symmetry_3
_geom_torsion_site_symmetry_4
_geom_torsion
_geom_torsion_publ_flag
C8AA N1A C2A O1A . . . . -175.32(16) ?
C9A N1A C2A O1A . . . . 10.7(3) ?
C8AA N1A C2A N3A . . . . 5.7(3) ?
C9A N1A C2A N3A . . . . -168.28(14) ?
C4A N3A C2A O1A . . . . -179.83(17) ?
C16A N3A C2A O1A . . . . -3.4(3) ?
C4A N3A C2A N1A . . . . -0.8(3) ?
C16A N3A C2A N1A . . . . 175.60(15) ?
C2A N3A C4A O2A . . . . 177.49(17) ?
C16A N3A C4A O2A . . . . 1.1(3) ?
C2A N3A C4A C4AA . . . . -3.4(3) ?
C16A N3A C4A C4AA . . . . -179.81(14) ?
O2A C4A C4AA C8AA . . . . -177.75(17) ?
N3A C4A C4AA C8AA . . . . 3.2(2) ?
O2A C4A C4AA C5A . . . . 1.8(3) ?
N3A C4A C4AA C5A . . . . -177.27(15) ?
C8AA C4AA C5A C6A . . . . -0.2(3) ?
C4A C4AA C5A C6A . . . . -179.71(17) ?
C4AA C5A C6A C7A . . . . -1.2(3) ?
C5A C6A C7A C8A . . . . 1.1(3) ?
C6A C7A C8A C8AA . . . . 0.3(3) ?
C5A C4AA C8AA N1A . . . . -178.40(15) ?
C4A C4AA C8AA N1A . . . . 1.1(2) ?
C5A C4AA C8AA C8A . . . . 1.6(3) ?
C4A C4AA C8AA C8A . . . . -178.84(16) ?
C2A N1A C8AA C4AA . . . . -5.9(2) ?
C9A N1A C8AA C4AA . . . . 167.91(15) ?
C2A N1A C8AA C8A . . . . 174.10(16) ?
C9A N1A C8AA C8A . . . . -12.1(2) ?
C7A C8A C8AA C4AA . . . . -1.7(3) ?
C7A C8A C8AA N1A . . . . 178.33(16) ?
C2A N1A C9A C10A . . . . -99.51(18) ?
C8AA N1A C9A C10A . . . . 86.33(19) y
N1A C9A C10A C11A . . . . 38.0(2) y
N1A C9A C10A C15A . . . . -147.14(17) ?
C15A C10A C11A C12A . . . . 0.1(3) ?
C9A C10A C11A C12A . . . . 174.99(16) ?
C10A C11A C12A C13A . . . . 0.0(3) ?
C11A C12A C13A C14A . . . . -0.5(3) ?
C12A C13A C14A C15A . . . . 0.9(3) ?
C13A C14A C15A C10A . . . . -0.8(3) ?
C11A C10A C15A C14A . . . . 0.3(3) ?
C9A C10A C15A C14A . . . . -174.73(18) ?
C4A N3A C16A C17A . . . . 88.4(2) ?
C2A N3A C16A C17A . . . . -88.3(2) y
N3A C16A C17A C18A . . . . 81.3(2) y
N3A C16A C17A C22A . . . . -97.6(2) ?
C22A C17A C18A C19A . . . . 2.4(3) ?
C16A C17A C18A C19A . . . . -176.51(17) ?
C17A C18A C19A C20A . . . . -2.0(3) ?
C18A C19A C20A C21A . . . . 0.1(3) ?
C19A C20A C21A C22A . . . . 1.4(4) ?
C20A C21A C22A C17A . . . . -0.9(3) ?
C18A C17A C22A C21A . . . . -1.0(3) ?
C16A C17A C22A C21A . . . . 177.99(18) ?
C8AB N1B C2B O1B . . . . 177.61(15) ?
C9B N1B C2B O1B . . . . -1.9(2) ?
C8AB N1B C2B N3B . . . . -1.8(2) ?
C9B N1B C2B N3B . . . . 178.73(13) ?
C4B N3B C2B O1B . . . . 179.24(16) ?
C16B N3B C2B O1B . . . . -2.5(2) ?
C4B N3B C2B N1B . . . . -1.4(2) ?
C16B N3B C2B N1B . . . . 176.87(13) ?
C2B N3B C4B O2B . . . . -178.43(16) ?
C16B N3B C4B O2B . . . . 3.4(2) ?
C2B N3B C4B C4AB . . . . 2.9(2) ?
C16B N3B C4B C4AB . . . . -175.28(13) ?
C8AB C4AB C4B O2B . . . . 179.88(16) ?
C5B C4AB C4B O2B . . . . -0.7(3) ?
C8AB C4AB C4B N3B . . . . -1.5(2) ?
C5B C4AB C4B N3B . . . . 177.94(15) ?
C8AB C4AB C5B C6B . . . . 1.3(3) ?
C4B C4AB C5B C6B . . . . -178.20(16) ?
C4AB C5B C6B C7B . . . . -0.9(3) ?
C5B C6B C7B C8B . . . . -0.2(3) ?
C5B C4AB C8AB C8B . . . . -0.5(2) ?
C4B C4AB C8AB C8B . . . . 178.98(15) ?
C5B C4AB C8AB N1B . . . . 179.26(15) ?
C4B C4AB C8AB N1B . . . . -1.3(2) ?
C2B N1B C8AB C4AB . . . . 3.1(2) ?
C9B N1B C8AB C4AB . . . . -177.48(14) ?
C2B N1B C8AB C8B . . . . -177.20(15) ?
C9B N1B C8AB C8B . . . . 2.3(2) ?
C6B C7B C8B C8AB . . . . 0.9(3) ?
C4AB C8AB C8B C7B . . . . -0.6(2) ?
N1B C8AB C8B C7B . . . . 179.66(15) ?
C2B N1B C9B C10B . . . . 102.55(18) ?
C8AB N1B C9B C10B . . . . -76.95(19) y
N1B C9B C10B C11B . . . . -60.1(2) y
N1B C9B C10B C15B . . . . 120.61(18) ?
C15B C10B C11B C12B . . . . -0.2(3) ?
C9B C10B C11B C12B . . . . -179.58(17) ?
C10B C11B C12B C13B . . . . -1.5(3) ?
C11B C12B C13B C14B . . . . 1.8(3) ?
C12B C13B C14B C15B . . . . -0.4(3) ?
C13B C14B C15B C10B . . . . -1.4(3) ?
C11B C10B C15B C14B . . . . 1.7(3) ?
C9B C10B C15B C14B . . . . -178.98(17) ?
C4B N3B C16B C17B . . . . -97.31(18) ?
C2B N3B C16B C17B . . . . 84.33(18) y
N3B C16B C17B C22B . . . . 76.8(2) ?
N3B C16B C17B C18B . . . . -105.44(19) y
C22B C17B C18B C19B . . . . 0.2(3) ?
C16B C17B C18B C19B . . . . -177.63(17) ?
C17B C18B C19B C20B . . . . -0.8(3) ?
C18B C19B C20B C21B . . . . 0.7(3) ?
C19B C20B C21B C22B . . . . 0.0(3) ?
C18B C17B C22B C21B . . . . 0.5(3) ?
C16B C17B C22B C21B . . . . 178.34(16) ?
C20B C21B C22B C17B . . . . -0.6(3) ?
